data_7239460
loop_
_publ_author_name
'Qiang, Dong zhi'
'Shi, Jing Bo'
'Song, Bao An'
'Liu, Xin Hua'

_publ_section_title
;
 Novel 2H-chromen derivatives: design, synthesis and anticancer activity
;
_journal_issue 11
_journal_name_full 'RSC Advances'
_journal_page_first 5607
_journal_paper_doi 10.1039/c3ra47252c
_journal_volume 4
_journal_year 2014
_chemical_formula_sum 'C27 H24 F3 N3 O3'
_chemical_formula_weight 495.49
_space_group_IT_number 14
_space_group_name_Hall '-P 2ybc'
_space_group_name_H-M_alt 'P 1 21/c 1'
_symmetry_cell_setting monoclinic
_symmetry_space_group_name_H-M 'P 1 21/c 1'
_atom_sites_solution_hydrogens geom
_atom_sites_solution_primary direct
_atom_sites_solution_secondary difmap
_audit_creation_method SHELXL-97
_cell_angle_alpha 90.00
_cell_angle_beta 92.942(7)
_cell_angle_gamma 90.00
_cell_formula_units_Z 4
_cell_length_a 7.673(5)
_cell_length_b 18.385(11)
_cell_length_c 17.392(11)
_cell_measurement_reflns_used 1947
_cell_measurement_temperature 296(2)
_cell_measurement_theta_max 26.16
_cell_measurement_theta_min 2.22
_cell_volume 2450(3)
_computing_cell_refinement 'Bruker SAINT'
_computing_data_collection 'Bruker APEX2'
_computing_data_reduction 'Bruker SAINT'
_computing_molecular_graphics 'Bruker SHELXTL'
_computing_publication_material 'Bruker SHELXTL'
_computing_structure_refinement 'SHELXL-97 (Sheldrick, 2008)'
_computing_structure_solution 'SHELXS-97 (Sheldrick, 2008)'
_diffrn_ambient_temperature 296(2)
_diffrn_measured_fraction_theta_full 0.996
_diffrn_measured_fraction_theta_max 0.996
_diffrn_measurement_device_type 'Bruker APEX-II CCD'
_diffrn_measurement_method '\f and \w scans'
_diffrn_radiation_monochromator graphite
_diffrn_radiation_source 'fine-focus sealed tube'
_diffrn_radiation_type MoK\a
_diffrn_radiation_wavelength 0.71073
_diffrn_reflns_av_R_equivalents 0.1034
_diffrn_reflns_av_sigmaI/netI 0.1529
_diffrn_reflns_limit_h_max 7
_diffrn_reflns_limit_h_min -9
_diffrn_reflns_limit_k_max 21
_diffrn_reflns_limit_k_min -16
_diffrn_reflns_limit_l_max 20
_diffrn_reflns_limit_l_min -20
_diffrn_reflns_number 11282
_diffrn_reflns_theta_full 25.30
_diffrn_reflns_theta_max 25.30
_diffrn_reflns_theta_min 2.35
_exptl_absorpt_coefficient_mu 0.104
_exptl_absorpt_correction_T_max 0.9846
_exptl_absorpt_correction_T_min 0.9785
_exptl_absorpt_correction_type multi-scan
_exptl_absorpt_process_details SADABS
_exptl_crystal_colour yellow
_exptl_crystal_density_diffrn 1.343
_exptl_crystal_density_meas ?
_exptl_crystal_density_method 'not measured'
_exptl_crystal_description block
_exptl_crystal_F_000 1032
_exptl_crystal_size_max 0.21
_exptl_crystal_size_mid 0.16
_exptl_crystal_size_min 0.15
_refine_diff_density_max 0.265
_refine_diff_density_min -0.326
_refine_diff_density_rms 0.049
_refine_ls_extinction_method none
_refine_ls_goodness_of_fit_ref 1.039
_refine_ls_hydrogen_treatment constr
_refine_ls_matrix_type full
_refine_ls_number_parameters 313
_refine_ls_number_reflns 4441
_refine_ls_number_restraints 1
_refine_ls_restrained_S_all 1.039
_refine_ls_R_factor_all 0.2482
_refine_ls_R_factor_gt 0.1055
_refine_ls_shift/su_max 0.004
_refine_ls_shift/su_mean 0.000
_refine_ls_structure_factor_coef Fsqd
_refine_ls_weighting_details 'calc w=1/[\s^2^(Fo^2^)+(0.1008P)^2^+0.8341P] where P=(Fo^2^+2Fc^2^)/3'
_refine_ls_weighting_scheme calc
_refine_ls_wR_factor_gt 0.2152
_refine_ls_wR_factor_ref 0.2792
_reflns_number_gt 1698
_reflns_number_total 4441
_reflns_threshold_expression >2sigma(I)
_cod_data_source_file c3ra47252c.txt
_cod_data_source_block 7
_cod_depositor_comments
;
The following automatic conversions were performed:

data item '_symmetry_cell_setting' value 'Monoclinic' was changed to
'monoclinic' in accordance with the
/home/saulius/struct/COD-crude-data/automatic-downloads/DataCite-retrospective/RSC/depositions/lib/dictionaries/cif_core.dic
dictionary named 'cif_core.dic' version 2.4.2 last updated on
2011-04-26.

data item '_exptl_crystal_density_meas' value 'not measured' was
changed to '?' -- the value is perceived as not measured.

Automatic conversion script
Id: cif_fix_values 6909 2019-04-08 15:41:33Z antanas 
;
_cod_original_sg_symbol_H-M P2(1)/c
_cod_database_code 7239460

loop_
_symmetry_equiv_pos_as_xyz
'x, y, z'
'-x, y+1/2, -z+1/2'
'-x, -y, -z'
'x, -y-1/2, z-1/2'

loop_
_atom_site_label
_atom_site_type_symbol
_atom_site_fract_x
_atom_site_fract_y
_atom_site_fract_z
_atom_site_U_iso_or_equiv
_atom_site_adp_type
_atom_site_occupancy
_atom_site_symmetry_multiplicity
_atom_site_calc_flag
_atom_site_refinement_flags
C1 C 0.2149(7) 0.4476(3) 0.0516(3) 0.0587(16) Uani 1 1 d .
H1 H 0.1929 0.4116 0.0874 0.070 Uiso 1 1 calc R
C2 C 0.2805(6) 0.4264(3) -0.0204(3) 0.0572(16) Uani 1 1 d .
C3 C 0.3120(8) 0.3548(4) -0.0419(4) 0.079(2) Uani 1 1 d .
H3 H 0.2895 0.3171 -0.0081 0.095 Uiso 1 1 calc R
C4 C 0.3750(8) 0.3391(4) -0.1116(4) 0.085(2) Uani 1 1 d .
H4 H 0.3966 0.2912 -0.1251 0.102 Uiso 1 1 calc R
C5 C 0.4064(8) 0.3943(5) -0.1616(4) 0.098(3) Uani 1 1 d .
H5 H 0.4482 0.3834 -0.2095 0.117 Uiso 1 1 calc R
C6 C 0.3771(8) 0.4664(5) -0.1422(4) 0.082(2) Uani 1 1 d .
H6 H 0.3998 0.5040 -0.1761 0.098 Uiso 1 1 calc R
C7 C 0.3147(6) 0.4800(4) -0.0727(3) 0.0583(16) Uani 1 1 d .
C8 C 0.2222(7) 0.5739(3) 0.0135(3) 0.0591(17) Uani 1 1 d .
C9 C 0.1832(6) 0.5177(3) 0.0702(3) 0.0495(14) Uani 1 1 d .
C10 C 0.1147(6) 0.5377(3) 0.1435(3) 0.0434(13) Uani 1 1 d .
C11 C 0.0813(7) 0.6123(3) 0.1717(3) 0.0558(16) Uani 1 1 d .
H11A H -0.0095 0.6362 0.1401 0.067 Uiso 1 1 calc R
H11B H 0.1864 0.6417 0.1724 0.067 Uiso 1 1 calc R
C12 C 0.0223(7) 0.5985(3) 0.2539(3) 0.0519(15) Uani 1 1 d .
H12 H -0.0930 0.6199 0.2602 0.062 Uiso 1 1 calc R
C13 C 0.1530(6) 0.6264(3) 0.3162(3) 0.0478(14) Uani 1 1 d .
C14 C 0.3044(7) 0.5872(3) 0.3307(3) 0.0627(17) Uani 1 1 d .
H14 H 0.3183 0.5424 0.3070 0.075 Uiso 1 1 calc R
C15 C 0.4366(8) 0.6141(4) 0.3808(4) 0.080(2) Uani 1 1 d .
H15 H 0.5388 0.5875 0.3893 0.096 Uiso 1 1 calc R
C16 C 0.4180(9) 0.6781(4) 0.4169(4) 0.080(2) Uani 1 1 d .
H16 H 0.5069 0.6959 0.4501 0.096 Uiso 1 1 calc R
C17 C 0.2654(8) 0.7173(3) 0.4041(3) 0.0668(18) Uani 1 1 d .
H17 H 0.2507 0.7612 0.4296 0.080 Uiso 1 1 calc R
C18 C 0.1330(7) 0.6912(3) 0.3531(3) 0.0529(15) Uani 1 1 d .
C19 C -0.0300(10) 0.7341(3) 0.3423(4) 0.0758(19) Uani 1 1 d .
C20 C -0.0825(7) 0.4797(3) 0.3050(3) 0.0603(16) Uani 1 1 d .
C21 C -0.0805(8) 0.3981(3) 0.2924(3) 0.0749(19) Uani 1 1 d .
H21A H -0.1502 0.3872 0.2457 0.090 Uiso 1 1 calc R
H21B H 0.0384 0.3832 0.2841 0.090 Uiso 1 1 calc R
C22 C -0.3239(13) 0.3468(6) 0.3541(6) 0.162(4) Uani 1 1 d .
H22A H -0.3727 0.3936 0.3674 0.194 Uiso 1 1 calc R
H22B H -0.3490 0.3133 0.3952 0.194 Uiso 1 1 calc R
C23 C -0.4181(16) 0.3215(6) 0.2843(7) 0.179(5) Uani 1 1 d .
H23A H -0.3290 0.3129 0.2478 0.215 Uiso 1 1 calc R
H23B H -0.4629 0.2739 0.2972 0.215 Uiso 1 1 calc R
C24 C -0.5404(14) 0.3522(7) 0.2464(8) 0.211(7) Uani 1 1 d .
H24A H -0.5760 0.3225 0.2029 0.317 Uiso 1 1 calc R
H24B H -0.5017 0.3986 0.2286 0.317 Uiso 1 1 calc R
H24C H -0.6373 0.3589 0.2785 0.317 Uiso 1 1 calc R
C25 C -0.0502(13) 0.3595(6) 0.4286(6) 0.179(3) Uani 1 1 d .
H25A H -0.0949 0.4016 0.4548 0.215 Uiso 1 1 calc R
H25B H -0.0824 0.3171 0.4580 0.215 Uiso 1 1 calc R
C26 C 0.1238(13) 0.3640(6) 0.4342(5) 0.179(3) Uani 1 1 d D
H26A H 0.1557 0.3244 0.4691 0.215 Uiso 1 1 calc R
H26B H 0.1564 0.3474 0.3840 0.215 Uiso 1 1 calc R
C27 C 0.2392(12) 0.4115(6) 0.4514(5) 0.179(3) Uani 1 1 d D
H27A H 0.3529 0.3911 0.4454 0.269 Uiso 1 1 calc R
H27B H 0.2291 0.4266 0.5038 0.269 Uiso 1 1 calc R
H27C H 0.2229 0.4527 0.4179 0.269 Uiso 1 1 calc R
F1 F -0.0186(6) 0.8000(2) 0.3745(3) 0.1258(16) Uani 1 1 d .
F2 F -0.1677(5) 0.7024(2) 0.3697(3) 0.1117(15) Uani 1 1 d .
F3 F -0.0740(5) 0.74748(18) 0.2680(2) 0.0920(12) Uani 1 1 d .
N1 N 0.0731(5) 0.4873(2) 0.1895(3) 0.0487(12) Uani 1 1 d .
N2 N 0.0113(5) 0.5190(2) 0.2543(2) 0.0525(12) Uani 1 1 d .
N3 N -0.1448(9) 0.3548(3) 0.3543(3) 0.105(2) Uani 1 1 d .
O1 O 0.2860(5) 0.5521(2) -0.0554(2) 0.0672(12) Uani 1 1 d .
O2 O 0.2032(6) 0.6374(2) 0.0229(2) 0.0902(15) Uani 1 1 d .
O3 O -0.1568(5) 0.5111(2) 0.3550(2) 0.0824(13) Uani 1 1 d .

loop_
_atom_site_aniso_label
_atom_site_aniso_U_11
_atom_site_aniso_U_22
_atom_site_aniso_U_33
_atom_site_aniso_U_23
_atom_site_aniso_U_13
_atom_site_aniso_U_12
C1 0.059(4) 0.051(4) 0.065(4) 0.011(3) 0.002(3) -0.006(3)
C2 0.039(3) 0.076(5) 0.058(4) -0.004(3) 0.015(3) -0.005(3)
C3 0.081(5) 0.081(5) 0.078(5) -0.012(4) 0.015(4) 0.014(4)
C4 0.064(4) 0.110(6) 0.082(5) -0.025(4) 0.007(4) 0.025(4)
C5 0.049(4) 0.182(9) 0.064(4) -0.017(5) 0.015(3) 0.000(5)
C6 0.063(4) 0.118(6) 0.066(4) 0.003(4) 0.013(3) -0.018(4)
C7 0.028(3) 0.086(5) 0.061(4) -0.002(4) 0.006(3) -0.008(3)
C8 0.066(4) 0.045(4) 0.065(4) 0.004(3) -0.011(3) -0.013(3)
C9 0.047(3) 0.037(3) 0.064(4) 0.005(3) -0.004(3) -0.012(3)
C10 0.034(3) 0.036(3) 0.060(3) -0.003(3) 0.003(3) -0.001(2)
C11 0.061(4) 0.042(4) 0.063(4) -0.001(3) -0.009(3) 0.000(3)
C12 0.046(3) 0.029(3) 0.080(4) -0.012(3) -0.002(3) 0.005(3)
C13 0.042(3) 0.041(3) 0.062(3) -0.004(3) 0.011(3) 0.002(3)
C14 0.050(4) 0.062(4) 0.076(4) -0.016(3) 0.003(3) 0.011(3)
C15 0.051(4) 0.099(6) 0.090(5) -0.011(4) -0.003(4) 0.006(4)
C16 0.070(5) 0.087(5) 0.081(5) -0.014(4) -0.004(4) -0.016(4)
C17 0.080(4) 0.049(4) 0.073(4) -0.015(3) 0.018(4) -0.017(4)
C18 0.054(4) 0.039(3) 0.067(4) -0.010(3) 0.011(3) -0.002(3)
C19 0.106(5) 0.043(4) 0.081(5) -0.020(4) 0.025(4) 0.008(4)
C20 0.051(4) 0.063(4) 0.069(4) 0.000(3) 0.016(3) 0.000(3)
C21 0.087(5) 0.057(4) 0.083(4) 0.012(4) 0.021(4) -0.007(4)
C22 0.153(9) 0.194(11) 0.144(9) 0.034(8) 0.061(7) -0.041(8)
C23 0.214(11) 0.151(10) 0.182(11) 0.032(8) 0.104(9) -0.094(9)
C24 0.137(10) 0.195(13) 0.307(17) 0.107(11) 0.059(10) -0.047(9)
C25 0.152(7) 0.246(8) 0.142(4) 0.111(5) 0.033(5) 0.034(6)
C26 0.152(7) 0.246(8) 0.142(4) 0.111(5) 0.033(5) 0.034(6)
C27 0.152(7) 0.246(8) 0.142(4) 0.111(5) 0.033(5) 0.034(6)
F1 0.150(4) 0.072(3) 0.153(4) -0.043(3) -0.008(3) 0.038(3)
F2 0.073(2) 0.105(3) 0.163(4) 0.024(3) 0.051(2) 0.031(2)
F3 0.100(3) 0.059(2) 0.116(3) 0.001(2) -0.006(2) 0.020(2)
N1 0.050(3) 0.030(2) 0.066(3) -0.002(2) 0.011(2) -0.008(2)
N2 0.050(3) 0.043(3) 0.066(3) -0.009(2) 0.008(2) 0.002(2)
N3 0.124(5) 0.090(4) 0.103(5) 0.033(4) 0.046(4) -0.028(4)
O1 0.064(3) 0.078(3) 0.059(2) 0.015(2) 0.003(2) -0.019(2)
O2 0.134(4) 0.048(3) 0.088(3) 0.022(3) 0.001(3) -0.011(3)
O3 0.076(3) 0.083(3) 0.092(3) -0.011(3) 0.033(2) 0.006(2)

loop_
_atom_type_symbol
_atom_type_description
_atom_type_scat_dispersion_real
_atom_type_scat_dispersion_imag
_atom_type_scat_source
C C 0.0033 0.0016 'International Tables Vol C Tables 4.2.6.8 and 6.1.1.4'
H H 0.0000 0.0000 'International Tables Vol C Tables 4.2.6.8 and 6.1.1.4'
N N 0.0061 0.0033 'International Tables Vol C Tables 4.2.6.8 and 6.1.1.4'
O O 0.0106 0.0060 'International Tables Vol C Tables 4.2.6.8 and 6.1.1.4'
F F 0.0171 0.0103 'International Tables Vol C Tables 4.2.6.8 and 6.1.1.4'

loop_
_geom_angle_atom_site_label_1
_geom_angle_atom_site_label_2
_geom_angle_atom_site_label_3
_geom_angle
C9 C1 C2 123.1(5)
C9 C1 H1 118.4
C2 C1 H1 118.4
C7 C2 C3 117.3(5)
C7 C2 C1 118.1(5)
C3 C2 C1 124.6(5)
C4 C3 C2 120.9(6)
C4 C3 H3 119.5
C2 C3 H3 119.5
C3 C4 C5 119.6(7)
C3 C4 H4 120.2
C5 C4 H4 120.2
C4 C5 C6 121.2(6)
C4 C5 H5 119.4
C6 C5 H5 119.4
C7 C6 C5 117.7(7)
C7 C6 H6 121.1
C5 C6 H6 121.1
C6 C7 C2 123.3(7)
C6 C7 O1 116.3(6)
C2 C7 O1 120.5(5)
O2 C8 O1 117.2(5)
O2 C8 C9 124.5(6)
O1 C8 C9 118.2(5)
C1 C9 C10 121.9(5)
C1 C9 C8 117.6(5)
C10 C9 C8 120.5(5)
N1 C10 C9 118.8(5)
N1 C10 C11 114.3(4)
C9 C10 C11 126.9(5)
C10 C11 C12 102.5(4)
C10 C11 H11A 111.3
C12 C11 H11A 111.3
C10 C11 H11B 111.3
C12 C11 H11B 111.3
H11A C11 H11B 109.2
N2 C12 C13 111.6(4)
N2 C12 C11 100.9(4)
C13 C12 C11 112.9(4)
N2 C12 H12 110.4
C13 C12 H12 110.4
C11 C12 H12 110.4
C18 C13 C14 118.9(5)
C18 C13 C12 122.8(5)
C14 C13 C12 118.1(5)
C13 C14 C15 120.6(6)
C13 C14 H14 119.7
C15 C14 H14 119.7
C16 C15 C14 120.7(6)
C16 C15 H15 119.6
C14 C15 H15 119.6
C15 C16 C17 119.3(6)
C15 C16 H16 120.3
C17 C16 H16 120.3
C16 C17 C18 120.3(6)
C16 C17 H17 119.8
C18 C17 H17 119.8
C13 C18 C17 120.1(5)
C13 C18 C19 121.2(5)
C17 C18 C19 118.6(5)
F2 C19 F1 106.6(5)
F2 C19 F3 105.2(6)
F1 C19 F3 104.3(5)
F2 C19 C18 113.9(5)
F1 C19 C18 113.1(6)
F3 C19 C18 112.9(5)
O3 C20 N2 119.5(5)
O3 C20 C21 125.8(5)
N2 C20 C21 114.8(5)
N3 C21 C20 115.5(5)
N3 C21 H21A 108.4
C20 C21 H21A 108.4
N3 C21 H21B 108.4
C20 C21 H21B 108.4
H21A C21 H21B 107.5
N3 C22 C23 119.1(9)
N3 C22 H22A 107.5
C23 C22 H22A 107.5
N3 C22 H22B 107.5
C23 C22 H22B 107.5
H22A C22 H22B 107.0
C24 C23 C22 128.4(14)
C24 C23 H23A 105.2
C22 C23 H23A 105.2
C24 C23 H23B 105.2
C22 C23 H23B 105.2
H23A C23 H23B 105.9
C23 C24 H24A 109.5
C23 C24 H24B 109.5
H24A C24 H24B 109.5
C23 C24 H24C 109.5
H24A C24 H24C 109.5
H24B C24 H24C 109.5
C26 C25 N3 121.3(8)
C26 C25 H25A 107.0
N3 C25 H25A 107.0
C26 C25 H25B 107.0
N3 C25 H25B 107.0
H25A C25 H25B 106.7
C27 C26 C25 138.0(13)
C27 C26 H26A 102.6
C25 C26 H26A 102.6
C27 C26 H26B 102.6
C25 C26 H26B 102.6
H26A C26 H26B 105.0
C26 C27 H27A 109.5
C26 C27 H27B 109.5
H27A C27 H27B 109.5
C26 C27 H27C 109.5
H27A C27 H27C 109.5
H27B C27 H27C 109.5
C10 N1 N2 108.4(4)
C20 N2 N1 121.2(4)
C20 N2 C12 124.2(4)
N1 N2 C12 113.3(4)
C22 N3 C21 115.7(7)
C22 N3 C25 117.3(7)
C21 N3 C25 117.2(7)
C8 O1 C7 122.5(4)

loop_
_geom_bond_atom_site_label_1
_geom_bond_atom_site_label_2
_geom_bond_distance
C1 C9 1.354(7)
C1 C2 1.428(7)
C1 H1 0.9300
C2 C7 1.376(7)
C2 C3 1.394(8)
C3 C4 1.358(8)
C3 H3 0.9300
C4 C5 1.366(10)
C4 H4 0.9300
C5 C6 1.389(10)
C5 H5 0.9300
C6 C7 1.346(7)
C6 H6 0.9300
C7 O1 1.378(7)
C8 O2 1.189(6)
C8 O1 1.377(6)
C8 C9 1.470(7)
C9 C10 1.451(7)
C10 N1 1.274(6)
C10 C11 1.484(7)
C11 C12 1.542(7)
C11 H11A 0.9700
C11 H11B 0.9700
C12 N2 1.463(6)
C12 C13 1.528(7)
C12 H12 0.9800
C13 C18 1.367(7)
C13 C14 1.380(7)
C14 C15 1.393(8)
C14 H14 0.9300
C15 C16 1.346(9)
C15 H15 0.9300
C16 C17 1.384(8)
C16 H16 0.9300
C17 C18 1.398(7)
C17 H17 0.9300
C18 C19 1.482(8)
C19 F2 1.318(7)
C19 F1 1.336(7)
C19 F3 1.341(7)
C20 O3 1.210(6)
C20 N2 1.372(6)
C20 C21 1.517(8)
C21 N3 1.445(7)
C21 H21A 0.9700
C21 H21B 0.9700
C22 N3 1.382(10)
C22 C23 1.457(13)
C22 H22A 0.9700
C22 H22B 0.9700
C23 C24 1.253(14)
C23 H23A 0.9700
C23 H23B 0.9700
C24 H24A 0.9600
C24 H24B 0.9600
C24 H24C 0.9600
C25 C26 1.336(12)
C25 N3 1.453(11)
C25 H25A 0.9700
C25 H25B 0.9700
C26 C27 1.268(8)
C26 H26A 0.9700
C26 H26B 0.9700
C27 H27A 0.9600
C27 H27B 0.9600
C27 H27C 0.9600
N1 N2 1.375(5)

loop_
_geom_torsion_atom_site_label_1
_geom_torsion_atom_site_label_2
_geom_torsion_atom_site_label_3
_geom_torsion_atom_site_label_4
_geom_torsion
C9 C1 C2 C7 0.8(8)
C9 C1 C2 C3 -179.0(5)
C7 C2 C3 C4 0.4(9)
C1 C2 C3 C4 -179.9(6)
C2 C3 C4 C5 -0.6(10)
C3 C4 C5 C6 0.8(10)
C4 C5 C6 C7 -0.7(10)
C5 C6 C7 C2 0.5(9)
C5 C6 C7 O1 -179.6(5)
C3 C2 C7 C6 -0.4(8)
C1 C2 C7 C6 179.9(5)
C3 C2 C7 O1 179.8(5)
C1 C2 C7 O1 0.0(7)
C2 C1 C9 C10 179.3(5)
C2 C1 C9 C8 -1.2(8)
O2 C8 C9 C1 -178.8(6)
O1 C8 C9 C1 0.9(7)
O2 C8 C9 C10 0.7(8)
O1 C8 C9 C10 -179.6(4)
C1 C9 C10 N1 -4.5(8)
C8 C9 C10 N1 176.1(5)
C1 C9 C10 C11 177.4(5)
C8 C9 C10 C11 -2.0(8)
N1 C10 C11 C12 5.5(6)
C9 C10 C11 C12 -176.3(5)
C10 C11 C12 N2 -6.8(5)
C10 C11 C12 C13 112.4(5)
N2 C12 C13 C18 -147.7(5)
C11 C12 C13 C18 99.4(6)
N2 C12 C13 C14 37.9(6)
C11 C12 C13 C14 -74.9(6)
C18 C13 C14 C15 -1.6(8)
C12 C13 C14 C15 173.0(5)
C13 C14 C15 C16 1.2(9)
C14 C15 C16 C17 0.2(10)
C15 C16 C17 C18 -1.2(9)
C14 C13 C18 C17 0.7(8)
C12 C13 C18 C17 -173.7(5)
C14 C13 C18 C19 -177.3(5)
C12 C13 C18 C19 8.4(8)
C16 C17 C18 C13 0.7(8)
C16 C17 C18 C19 178.7(5)
C13 C18 C19 F2 66.2(7)
C17 C18 C19 F2 -111.8(6)
C13 C18 C19 F1 -171.8(5)
C17 C18 C19 F1 10.2(8)
C13 C18 C19 F3 -53.7(8)
C17 C18 C19 F3 128.3(6)
O3 C20 C21 N3 -12.4(9)
N2 C20 C21 N3 166.9(5)
N3 C22 C23 C24 -122.6(14)
N3 C25 C26 C27 107.7(16)
C9 C10 N1 N2 -179.7(4)
C11 C10 N1 N2 -1.4(6)
O3 C20 N2 N1 -169.1(5)
C21 C20 N2 N1 11.5(7)
O3 C20 N2 C12 -3.0(8)
C21 C20 N2 C12 177.6(5)
C10 N1 N2 C20 163.7(5)
C10 N1 N2 C12 -3.9(6)
C13 C12 N2 C20 79.6(6)
C11 C12 N2 C20 -160.2(5)
C13 C12 N2 N1 -113.3(5)
C11 C12 N2 N1 6.9(5)
C23 C22 N3 C21 52.2(13)
C23 C22 N3 C25 -162.7(10)
C20 C21 N3 C22 83.0(9)
C20 C21 N3 C25 -62.1(9)
C26 C25 N3 C22 177.0(10)
C26 C25 N3 C21 -38.4(14)
O2 C8 O1 C7 179.5(5)
C9 C8 O1 C7 -0.2(7)
C6 C7 O1 C8 179.8(5)
C2 C7 O1 C8 -0.3(7)
